data_4344302
loop_
_publ_author_name
'Huffman, J.C.'
'Schaeffer, R.'
'Moody, D.C.'

_publ_section_title
;
 Studies of Borane. 47. Synthesis and X-ray Crystallographic Study of
 Tetradecaborane(20)
;
_journal_name_full 'Inorganic Chemistry'
_journal_page_first 741
_journal_page_last 745
_journal_volume 20
_journal_year 1981
_chemical_formula_sum 'B14 H20'
_space_group_IT_number 19
_symmetry_space_group_name_Hall 'P 2ac 2ab'
_symmetry_space_group_name_H-M 'P 21 21 21'
_cell_angle_alpha 90
_cell_angle_beta 90
_cell_angle_gamma 90
_cell_formula_units_Z 4
_cell_length_a 13.119
_cell_length_b 9.976
_cell_length_c 8.963
_cell_volume 1173.034
_citation_journal_id_ASTM INOCAJ
_cod_data_source_file Huffman_INOCAJ_1981_1418.cif
_cod_data_source_block H20B14
_cod_original_formula_sum 'H20 B14'
_cod_database_code 4344302

loop_
_symmetry_equiv_pos_as_xyz
x,y,z
-x+1/2,-y,z+1/2
x+1/2,-y+1/2,-z
-x,y+1/2,-z+1/2

loop_
_atom_site_label
_atom_site_type_symbol
_atom_site_fract_x
_atom_site_fract_y
_atom_site_fract_z
_atom_site_occupancy
_atom_site_U_iso_or_equiv
H4 H 0.3804 0.0024 -0.3091 1 0.0
H11 H 0.2678 0.2706 -0.3089 1 0.0
H15 H 0.2465 0.2079 -0.1064 1 0.0
H1 H 0.3872 0.4945 0.3052 1 0.0
B8 B 0.4656 0.0813 -0.0598 1 0.0
H9 H 0.3393 -0.1123 -0.0012 1 0.0
H20 H 0.2573 0.3211 0.0749 1 0.0
H19 H 0.2884 0.2054 0.2385 1 0.0
H10 H 0.1753 0.0377 -0.1583 1 0.0
H14 H 0.189 0.3507 0.2658 1 0.0
H12 H 0.4038 0.4441 -0.1946 1 0.0
H8 H 0.5355 0.0119 -0.0555 1 0.0
B4 B 0.3698 0.0633 -0.2055 1 0.0
H5 H 0.3702 0.2153 0.4201 1 0.0
H7 H 0.5806 0.2844 -0.0413 1 0.0
B2 B 0.4448 0.4092 0.0596 1 0.0
H13 H 0.2626 0.5113 0.026 1 0.0
H18 H 0.4296 0.1849 0.2227 1 0.0
H2 H 0.4888 0.4969 0.0502 1 0.0
B9 B 0.3468 -0.0074 -0.0321 1 0.0
B3 B 0.4418 0.2118 -0.1852 1 0.0
B7 B 0.4999 0.2648 -0.0193 1 0.0
B10 B 0.2506 0.0819 -0.1263 1 0.0
B6 B 0.4777 0.2882 0.1923 1 0.0
H17 H 0.4093 0.0599 0.0506 1 0.0
B12 B 0.3919 0.3628 -0.1127 1 0.0
H6 H 0.5508 0.2843 0.2519 1 0.0
B14 B 0.2627 0.3302 0.2141 1 0.0
B11 B 0.3091 0.2284 -0.2076 1 0.0
B13 B 0.3109 0.4216 0.0543 1 0.0
H16 H 0.2648 0.0546 0.0141 1 0.0
B5 B 0.3663 0.252 0.3026 1 0.0
B1 B 0.379 0.4116 0.2311 1 0.0
H3 H 0.4866 0.2244 -0.2831 1 0.0
